data_7042456
loop_
_publ_author_name
'Lunsford, Allen M.'
'Goldstein, Kristina F.'
'Cohan, Matthew A.'
'Denny, Jason A.'
'Bhuvanesh, Nattamai'
'Ding, Shengda'
'Hall, Michael B.'
'Darensbourg, Marcetta Y.'

_publ_section_title
;
 Comparisons of MN2S2vs. bipyridine as redox-active ligands to manganese
 and rhenium in (L-L)M'(CO)3Cl complexes.
;
_journal_issue 16
_journal_name_full 'Dalton transactions (Cambridge, England : 2003)'
_journal_page_first 5175
_journal_page_last 5182
_journal_paper_doi 10.1039/c7dt00600d
_journal_volume 46
_journal_year 2017
_chemical_formula_sum 'C12 H18 Br Co Mn N3 O4 S2'
_chemical_formula_weight 526.19
_space_group_crystal_system monoclinic
_space_group_IT_number 14
_space_group_name_Hall '-P 2yn'
_space_group_name_H-M_alt 'P 1 21/n 1'
_symmetry_space_group_name_Hall '-P 2yn'
_symmetry_space_group_name_H-M 'P 1 21/n 1'
_atom_sites_solution_hydrogens geom
_audit_creation_method SHELXL-2014/7
_audit_update_record
;
2016-11-21 deposited with the CCDC.
2017-03-13 downloaded from the CCDC.
;
_cell_angle_alpha 90
_cell_angle_beta 90.553(3)
_cell_angle_gamma 90
_cell_formula_units_Z 8
_cell_length_a 7.5578(12)
_cell_length_b 14.564(2)
_cell_length_c 32.747(5)
_cell_measurement_reflns_used 9983
_cell_measurement_temperature 150(2)
_cell_measurement_theta_max 27.33
_cell_measurement_theta_min 2.33
_cell_volume 3604.4(9)
_computing_cell_refinement 'Bruker SAINT'
_computing_data_collection 'Bruker APEX2'
_computing_data_reduction 'Bruker SAINT'
_computing_molecular_graphics 'Bruker SHELXTL'
_computing_publication_material 'Bruker SHELXTL'
_computing_structure_refinement 'SHELXL-2014/7 (Sheldrick, 2014)'
_computing_structure_solution 'SHELXS-97 (Sheldrick, 2008)'
_diffrn_ambient_temperature 150(2)
_diffrn_measured_fraction_theta_full 1.000
_diffrn_measured_fraction_theta_max 0.998
_diffrn_measurement_device_type 'Bruker APEX-II CCD'
_diffrn_measurement_method 'phi and omega scans'
_diffrn_radiation_type MoK\a
_diffrn_radiation_wavelength 0.71073
_diffrn_reflns_av_R_equivalents 0.0565
_diffrn_reflns_av_unetI/netI 0.0264
_diffrn_reflns_Laue_measured_fraction_full 1.000
_diffrn_reflns_Laue_measured_fraction_max 0.998
_diffrn_reflns_limit_h_max 9
_diffrn_reflns_limit_h_min -9
_diffrn_reflns_limit_k_max 18
_diffrn_reflns_limit_k_min -18
_diffrn_reflns_limit_l_max 42
_diffrn_reflns_limit_l_min -42
_diffrn_reflns_number 90482
_diffrn_reflns_point_group_measured_fraction_full 1.000
_diffrn_reflns_point_group_measured_fraction_max 0.998
_diffrn_reflns_theta_full 25.242
_diffrn_reflns_theta_max 27.567
_diffrn_reflns_theta_min 1.530
_exptl_absorpt_coefficient_mu 4.091
_exptl_absorpt_correction_T_max 0.7914
_exptl_absorpt_correction_T_min 0.2722
_exptl_absorpt_correction_type multi-scan
_exptl_absorpt_process_details sadabs
_exptl_crystal_colour brown
_exptl_crystal_density_diffrn 1.939
_exptl_crystal_description needle
_exptl_crystal_F_000 2096
_exptl_crystal_size_max 0.430
_exptl_crystal_size_mid 0.060
_exptl_crystal_size_min 0.060
_refine_diff_density_max 0.826
_refine_diff_density_min -1.077
_refine_diff_density_rms 0.105
_refine_ls_extinction_method none
_refine_ls_goodness_of_fit_ref 1.087
_refine_ls_hydrogen_treatment constr
_refine_ls_matrix_type full
_refine_ls_number_parameters 433
_refine_ls_number_reflns 8308
_refine_ls_number_restraints 0
_refine_ls_restrained_S_all 1.087
_refine_ls_R_factor_all 0.0416
_refine_ls_R_factor_gt 0.0332
_refine_ls_shift/su_max 0.001
_refine_ls_shift/su_mean 0.000
_refine_ls_structure_factor_coef Fsqd
_refine_ls_weighting_details 'w=1/[\s^2^(Fo^2^)+(0.0409P)^2^+7.9418P] where P=(Fo^2^+2Fc^2^)/3'
_refine_ls_weighting_scheme calc
_refine_ls_wR_factor_gt 0.0825
_refine_ls_wR_factor_ref 0.0892
_reflns_Friedel_coverage 0.000
_reflns_number_gt 7274
_reflns_number_total 8308
_reflns_threshold_expression 'I > 2\s(I)'
_cod_data_source_file c7dt00600d3.cif
_cod_data_source_block CodachMn
_cod_depositor_comments
;
Adding full bibliography for 7042451--7042457.cif.

2017-11-04
Z value and formula fixed to values more according to usual
chemical conventions.                 miguel
;
_cod_original_formula_sum 'C24 H36 Br2 Co2 Mn2 N6 O8 S4'
_cod_original_formula_weight 1052.39
_cod_original_formula_units_Z 4
_cod_original_cell_volume 3604.5(10)
_cod_database_code 7042456
_shelx_shelxl_version_number 2014/7
_shelx_space_group_comment
;
The symmetry employed for this shelxl refinement is uniquely defined
by the following loop, which should always be used as a source of
symmetry information in preference to the above space-group names.
They are only intended as comments.
;
_shelx_estimated_absorpt_t_min 0.272
_shelx_estimated_absorpt_t_max 0.791

loop_
_space_group_symop_operation_xyz
'x, y, z'
'-x+1/2, y+1/2, -z+1/2'
'-x, -y, -z'
'x-1/2, -y-1/2, z-1/2'

loop_
_atom_site_label
_atom_site_type_symbol
_atom_site_fract_x
_atom_site_fract_y
_atom_site_fract_z
_atom_site_U_iso_or_equiv
_atom_site_adp_type
_atom_site_occupancy
_atom_site_site_symmetry_order
_atom_site_calc_flag
_atom_site_refinement_flags_posn
_atom_site_refinement_flags_adp
Br1 Br 0.04078(5) 0.97188(2) -0.06684(2) 0.02793(9) Uani 1 1 d . .
Br2 Br 1.25448(5) 0.23866(2) 0.37082(2) 0.02412(9) Uani 1 1 d . .
Mn1 Mn -0.21938(6) 0.90470(3) -0.10578(2) 0.01740(11) Uani 1 1 d . .
Co1 Co -0.10794(5) 0.73266(3) -0.04693(2) 0.01381(9) Uani 1 1 d . .
Mn2 Mn 1.10429(6) 0.08848(3) 0.35111(2) 0.01523(10) Uani 1 1 d . .
Co2 Co 0.97112(5) 0.22461(3) 0.27763(2) 0.01212(9) Uani 1 1 d . .
S1 S -0.07967(10) 0.75683(6) -0.11317(2) 0.01799(16) Uani 1 1 d . .
S2 S -0.34058(10) 0.82370(5) -0.04884(2) 0.01620(15) Uani 1 1 d . .
S3 S 0.83071(10) 0.15888(5) 0.32865(2) 0.01668(15) Uani 1 1 d . .
S4 S 1.16166(10) 0.10868(5) 0.27912(2) 0.01593(15) Uani 1 1 d . .
O4 O -0.3392(4) 0.60417(18) -0.06678(10) 0.0370(7) Uani 1 1 d . .
O3 O -0.0506(4) 0.98674(19) -0.17796(8) 0.0325(6) Uani 1 1 d . .
O1 O -0.5103(3) 0.8458(2) -0.15927(8) 0.0359(6) Uani 1 1 d . .
O6 O 1.4481(3) 0.00467(19) 0.37394(8) 0.0313(6) Uani 1 1 d . .
O5 O 0.9573(4) -0.09414(17) 0.33364(8) 0.0317(6) Uani 1 1 d . .
N6 N 0.8332(4) 0.19089(19) 0.23570(8) 0.0209(6) Uani 1 1 d . .
O8 O 0.7722(3) 0.11824(17) 0.23037(8) 0.0285(6) Uani 1 1 d . .
O7 O 0.9599(4) 0.0776(2) 0.43448(8) 0.0323(6) Uani 1 1 d . .
N2 N -0.0778(4) 0.75317(18) 0.01256(8) 0.0174(5) Uani 1 1 d . .
N1 N 0.1454(3) 0.69589(19) -0.04165(8) 0.0182(5) Uani 1 1 d . .
N3 N -0.2140(4) 0.62349(19) -0.04754(9) 0.0224(6) Uani 1 1 d . .
O2 O -0.4286(4) 1.06762(19) -0.08262(9) 0.0420(7) Uani 1 1 d . .
N4 N 0.8691(3) 0.34648(18) 0.29165(8) 0.0169(5) Uani 1 1 d . .
N5 N 1.1425(3) 0.30458(18) 0.24878(8) 0.0158(5) Uani 1 1 d . .
C10 C -0.0539(5) 0.6656(2) 0.03584(10) 0.0220(7) Uani 1 1 d . .
H10A H -0.1515 0.6230 0.0287 0.026 Uiso 1 1 calc R U
H10B H -0.0604 0.6786 0.0655 0.026 Uiso 1 1 calc R U
C9 C 0.1230(5) 0.6194(2) 0.02665(11) 0.0256(7) Uani 1 1 d . .
H9A H 0.1225 0.5576 0.0393 0.031 Uiso 1 1 calc R U
H9B H 0.2180 0.6553 0.0403 0.031 Uiso 1 1 calc R U
C8 C 0.1708(5) 0.6087(2) -0.01826(11) 0.0257(7) Uani 1 1 d . .
H8A H 0.2958 0.5891 -0.0203 0.031 Uiso 1 1 calc R U
H8B H 0.0962 0.5600 -0.0306 0.031 Uiso 1 1 calc R U
C6 C 0.2231(4) 0.7743(2) -0.01793(10) 0.0216(7) Uani 1 1 d . .
H6A H 0.2520 0.8251 -0.0368 0.026 Uiso 1 1 calc R U
H6B H 0.3340 0.7542 -0.0043 0.026 Uiso 1 1 calc R U
C7 C 0.0905(4) 0.8086(2) 0.01461(10) 0.0200(6) Uani 1 1 d . .
H7A H 0.1445 0.8028 0.0422 0.024 Uiso 1 1 calc R U
H7B H 0.0633 0.8742 0.0098 0.024 Uiso 1 1 calc R U
C5 C 0.2282(4) 0.6863(3) -0.08296(10) 0.0240(7) Uani 1 1 d . .
H5A H 0.3585 0.6906 -0.0801 0.029 Uiso 1 1 calc R U
H5B H 0.1993 0.6251 -0.0944 0.029 Uiso 1 1 calc R U
C4 C 0.1634(4) 0.7597(3) -0.11197(10) 0.0234(7) Uani 1 1 d . .
H4A H 0.2102 0.7484 -0.1397 0.028 Uiso 1 1 calc R U
H4B H 0.2051 0.8207 -0.1027 0.028 Uiso 1 1 calc R U
C11 C -0.2306(4) 0.8058(2) 0.03004(10) 0.0209(7) Uani 1 1 d . .
H11A H -0.1932 0.8351 0.0560 0.025 Uiso 1 1 calc R U
H11B H -0.3285 0.7628 0.0361 0.025 Uiso 1 1 calc R U
C12 C -0.2956(4) 0.8790(2) 0.00044(9) 0.0205(6) Uani 1 1 d . .
H12A H -0.2045 0.9273 -0.0027 0.025 Uiso 1 1 calc R U
H12B H -0.4047 0.9080 0.0109 0.025 Uiso 1 1 calc R U
C3 C -0.1152(4) 0.9554(2) -0.15002(10) 0.0217(7) Uani 1 1 d . .
C1 C -0.3993(4) 0.8663(2) -0.13750(10) 0.0221(7) Uani 1 1 d . .
C2 C -0.3447(5) 1.0062(2) -0.09222(10) 0.0258(7) Uani 1 1 d . .
C14 C 1.3163(4) 0.0372(2) 0.36454(10) 0.0202(6) Uani 1 1 d . .
C13 C 1.0126(4) -0.0226(2) 0.33978(10) 0.0207(7) Uani 1 1 d . .
C18 C 1.0281(4) 0.3987(2) 0.30625(10) 0.0221(7) Uani 1 1 d . .
H18A H 1.0513 0.3843 0.3354 0.027 Uiso 1 1 calc R U
H18B H 1.0049 0.4654 0.3040 0.027 Uiso 1 1 calc R U
C19 C 1.1927(4) 0.3737(2) 0.28074(10) 0.0200(6) Uani 1 1 d . .
H19A H 1.2401 0.4295 0.2676 0.024 Uiso 1 1 calc R U
H19B H 1.2860 0.3479 0.2988 0.024 Uiso 1 1 calc R U
C23 C 1.2992(4) 0.2502(2) 0.23506(11) 0.0242(7) Uani 1 1 d . .
H23A H 1.3992 0.2924 0.2299 0.029 Uiso 1 1 calc R U
H23B H 1.2696 0.2186 0.2091 0.029 Uiso 1 1 calc R U
C24 C 1.3545(4) 0.1799(2) 0.26666(11) 0.0234(7) Uani 1 1 d . .
H24A H 1.3991 0.2112 0.2915 0.028 Uiso 1 1 calc R U
H24B H 1.4505 0.1409 0.2558 0.028 Uiso 1 1 calc R U
C22 C 1.0630(5) 0.3536(2) 0.21261(10) 0.0230(7) Uani 1 1 d . .
H22A H 1.0053 0.3081 0.1944 0.028 Uiso 1 1 calc R U
H22B H 1.1585 0.3837 0.1971 0.028 Uiso 1 1 calc R U
C21 C 0.9279(5) 0.4253(2) 0.22488(11) 0.0256(7) Uani 1 1 d . .
H21A H 0.8664 0.4472 0.1999 0.031 Uiso 1 1 calc R U
H21B H 0.9919 0.4783 0.2368 0.031 Uiso 1 1 calc R U
C20 C 0.7882(4) 0.3938(2) 0.25531(11) 0.0225(7) Uani 1 1 d . .
H20A H 0.7199 0.4477 0.2647 0.027 Uiso 1 1 calc R U
H20B H 0.7049 0.3513 0.2415 0.027 Uiso 1 1 calc R U
C17 C 0.7332(4) 0.3390(2) 0.32471(10) 0.0230(7) Uani 1 1 d . .
H17A H 0.6170 0.3236 0.3123 0.028 Uiso 1 1 calc R U
H17B H 0.7218 0.3991 0.3386 0.028 Uiso 1 1 calc R U
C16 C 0.7828(5) 0.2662(2) 0.35591(10) 0.0236(7) Uani 1 1 d . .
H16A H 0.6840 0.2567 0.3751 0.028 Uiso 1 1 calc R U
H16B H 0.8882 0.2861 0.3718 0.028 Uiso 1 1 calc R U
C15 C 1.0194(4) 0.0810(2) 0.40255(10) 0.0217(7) Uani 1 1 d . .

loop_
_atom_site_aniso_label
_atom_site_aniso_U_11
_atom_site_aniso_U_22
_atom_site_aniso_U_33
_atom_site_aniso_U_23
_atom_site_aniso_U_13
_atom_site_aniso_U_12
Br1 0.0352(2) 0.02318(18) 0.02539(18) -0.00361(13) -0.00331(14) -0.00629(14)
Br2 0.02965(18) 0.02035(16) 0.02219(16) -0.00103(12) -0.00871(13) -0.00067(13)
Mn1 0.0195(2) 0.0182(2) 0.0145(2) 0.00095(18) 0.00077(18) -0.00052(19)
Co1 0.01204(19) 0.0144(2) 0.01503(19) -0.00266(15) -0.00011(15) -0.00068(15)
Mn2 0.0159(2) 0.0139(2) 0.0158(2) 0.00175(17) -0.00193(17) 0.00157(17)
Co2 0.01223(19) 0.01141(19) 0.01271(19) -0.00060(14) -0.00053(14) -0.00032(14)
S1 0.0166(4) 0.0221(4) 0.0153(3) -0.0049(3) 0.0007(3) -0.0006(3)
S2 0.0145(3) 0.0179(4) 0.0162(3) 0.0000(3) 0.0019(3) 0.0012(3)
S3 0.0145(3) 0.0178(4) 0.0178(4) 0.0032(3) 0.0015(3) 0.0004(3)
S4 0.0160(3) 0.0144(3) 0.0175(3) -0.0015(3) 0.0007(3) 0.0025(3)
O4 0.0265(14) 0.0246(14) 0.0599(19) -0.0093(13) -0.0087(13) -0.0050(11)
O3 0.0345(14) 0.0402(15) 0.0228(13) 0.0089(11) 0.0034(11) -0.0050(12)
O1 0.0226(13) 0.0571(19) 0.0279(14) 0.0015(13) -0.0019(11) -0.0026(13)
O6 0.0235(13) 0.0323(14) 0.0380(15) 0.0033(12) -0.0042(11) 0.0084(11)
O5 0.0363(15) 0.0202(13) 0.0386(15) -0.0022(11) -0.0037(12) -0.0059(11)
N6 0.0207(14) 0.0211(14) 0.0207(13) -0.0004(11) -0.0079(11) -0.0019(11)
O8 0.0276(13) 0.0227(13) 0.0350(14) -0.0070(10) -0.0093(11) -0.0024(10)
O7 0.0322(14) 0.0417(16) 0.0231(13) 0.0055(11) 0.0067(11) 0.0084(12)
N2 0.0192(13) 0.0168(13) 0.0162(12) 0.0009(10) -0.0017(10) -0.0014(10)
N1 0.0124(12) 0.0197(13) 0.0225(13) -0.0036(11) -0.0010(10) 0.0008(10)
N3 0.0217(14) 0.0151(13) 0.0303(15) -0.0019(11) -0.0034(12) -0.0019(11)
O2 0.0565(19) 0.0272(15) 0.0427(17) 0.0064(12) 0.0179(14) 0.0148(14)
N4 0.0188(13) 0.0142(12) 0.0177(13) -0.0013(10) -0.0031(10) -0.0004(10)
N5 0.0158(12) 0.0163(12) 0.0154(12) 0.0002(10) -0.0012(10) -0.0026(10)
C10 0.0264(17) 0.0197(16) 0.0200(16) 0.0048(13) -0.0021(13) 0.0004(13)
C9 0.0244(17) 0.0231(17) 0.0293(18) 0.0044(14) -0.0067(14) 0.0024(14)
C8 0.0206(16) 0.0210(17) 0.0355(19) -0.0013(14) -0.0064(14) 0.0055(13)
C6 0.0155(15) 0.0248(17) 0.0246(17) -0.0035(13) -0.0037(12) -0.0040(13)
C7 0.0213(16) 0.0203(16) 0.0183(15) -0.0030(12) -0.0032(12) -0.0033(13)
C5 0.0151(15) 0.0318(19) 0.0251(17) -0.0087(14) 0.0036(13) 0.0028(13)
C4 0.0150(15) 0.0325(19) 0.0230(16) -0.0086(14) 0.0052(12) -0.0018(13)
C11 0.0233(16) 0.0244(16) 0.0152(15) -0.0008(12) 0.0043(12) 0.0011(13)
C12 0.0239(16) 0.0223(16) 0.0154(14) -0.0034(12) 0.0048(12) 0.0040(13)
C3 0.0212(16) 0.0212(16) 0.0226(16) 0.0018(13) -0.0022(13) -0.0012(13)
C1 0.0216(16) 0.0262(17) 0.0186(15) 0.0020(13) 0.0053(13) 0.0049(13)
C2 0.035(2) 0.0233(17) 0.0191(16) 0.0060(13) 0.0060(14) 0.0017(15)
C14 0.0230(17) 0.0197(16) 0.0180(15) 0.0007(12) -0.0010(12) -0.0009(13)
C13 0.0187(15) 0.0235(17) 0.0198(15) 0.0052(13) -0.0014(12) 0.0037(13)
C18 0.0281(17) 0.0136(15) 0.0245(16) -0.0046(12) -0.0066(13) -0.0022(13)
C19 0.0211(16) 0.0133(14) 0.0256(16) 0.0011(12) -0.0043(13) -0.0062(12)
C23 0.0195(16) 0.0292(18) 0.0240(17) 0.0032(14) 0.0080(13) 0.0020(14)
C24 0.0143(15) 0.0241(17) 0.0319(18) 0.0035(14) 0.0046(13) 0.0037(13)
C22 0.0271(17) 0.0255(17) 0.0163(15) 0.0065(13) -0.0018(13) -0.0031(14)
C21 0.0268(18) 0.0218(17) 0.0279(17) 0.0102(14) -0.0084(14) -0.0020(14)
C20 0.0218(16) 0.0167(15) 0.0287(17) 0.0038(13) -0.0059(13) 0.0040(12)
C17 0.0204(16) 0.0222(17) 0.0263(17) -0.0029(13) 0.0054(13) 0.0060(13)
C16 0.0230(16) 0.0275(18) 0.0205(16) -0.0034(13) 0.0063(13) 0.0069(14)
C15 0.0195(16) 0.0198(16) 0.0256(17) 0.0009(13) -0.0049(13) 0.0038(13)

loop_
_atom_type_symbol
_atom_type_description
_atom_type_scat_dispersion_real
_atom_type_scat_dispersion_imag
_atom_type_scat_source
C C 0.0033 0.0016 'International Tables Vol C Tables 4.2.6.8 and 6.1.1.4'
H H 0.0000 0.0000 'International Tables Vol C Tables 4.2.6.8 and 6.1.1.4'
N N 0.0061 0.0033 'International Tables Vol C Tables 4.2.6.8 and 6.1.1.4'
O O 0.0106 0.0060 'International Tables Vol C Tables 4.2.6.8 and 6.1.1.4'
S S 0.1246 0.1234 'International Tables Vol C Tables 4.2.6.8 and 6.1.1.4'
Mn Mn 0.3368 0.7283 'International Tables Vol C Tables 4.2.6.8 and 6.1.1.4'
Co Co 0.3494 0.9721 'International Tables Vol C Tables 4.2.6.8 and 6.1.1.4'
Br Br -0.2901 2.4595 'International Tables Vol C Tables 4.2.6.8 and 6.1.1.4'

loop_
_geom_angle_atom_site_label_1
_geom_angle_atom_site_label_2
_geom_angle_atom_site_label_3
_geom_angle
C1 Mn1 C3 89.83(15)
C1 Mn1 C2 90.06(16)
C3 Mn1 C2 95.49(15)
C1 Mn1 S2 90.22(11)
C3 Mn1 S2 174.15(11)
C2 Mn1 S2 90.36(11)
C1 Mn1 S1 89.65(11)
C3 Mn1 S1 95.13(11)
C2 Mn1 S1 169.37(11)
S2 Mn1 S1 79.02(3)
C1 Mn1 Br1 173.80(11)
C3 Mn1 Br1 84.47(11)
C2 Mn1 Br1 88.08(12)
S2 Mn1 Br1 95.70(3)
S1 Mn1 Br1 93.27(3)
N3 Co1 N2 101.13(12)
N3 Co1 N1 101.13(12)
N2 Co1 N1 81.61(11)
N3 Co1 S2 100.25(9)
N2 Co1 S2 91.22(8)
N1 Co1 S2 158.39(8)
N3 Co1 S1 100.32(10)
N2 Co1 S1 158.36(8)
N1 Co1 S1 91.49(8)
S2 Co1 S1 87.77(3)
C13 Mn2 C15 89.94(15)
C13 Mn2 C14 90.97(15)
C15 Mn2 C14 93.98(14)
C13 Mn2 S3 89.55(10)
C15 Mn2 S3 89.93(10)
C14 Mn2 S3 176.05(11)
C13 Mn2 S4 88.89(11)
C15 Mn2 S4 169.08(10)
C14 Mn2 S4 96.89(10)
S3 Mn2 S4 79.20(3)
C13 Mn2 Br2 175.04(10)
C15 Mn2 Br2 88.65(11)
C14 Mn2 Br2 84.38(10)
S3 Mn2 Br2 95.21(3)
S4 Mn2 Br2 93.38(3)
N6 Co2 N5 100.02(12)
N6 Co2 N4 101.44(12)
N5 Co2 N4 80.95(11)
N6 Co2 S3 100.46(10)
N5 Co2 S3 159.16(8)
N4 Co2 S3 91.26(8)
N6 Co2 S4 100.46(10)
N5 Co2 S4 91.75(8)
N4 Co2 S4 157.81(8)
S3 Co2 S4 88.28(3)
C4 S1 Co1 95.10(11)
C4 S1 Mn1 114.59(12)
Co1 S1 Mn1 89.84(3)
C12 S2 Co1 95.66(11)
C12 S2 Mn1 113.56(11)
Co1 S2 Mn1 90.42(3)
C16 S3 Co2 95.58(12)
C16 S3 Mn2 112.65(12)
Co2 S3 Mn2 89.89(3)
C24 S4 Co2 94.67(11)
C24 S4 Mn2 115.79(12)
Co2 S4 Mn2 89.52(3)
O8 N6 Co2 126.3(2)
C10 N2 C11 109.3(2)
C10 N2 C7 109.6(2)
C11 N2 C7 111.2(2)
C10 N2 Co1 112.6(2)
C11 N2 Co1 111.69(19)
C7 N2 Co1 102.32(18)
C8 N1 C6 109.5(3)
C8 N1 C5 109.3(3)
C6 N1 C5 111.9(3)
C8 N1 Co1 113.0(2)
C6 N1 Co1 102.21(19)
C5 N1 Co1 110.8(2)
O4 N3 Co1 125.8(3)
C18 N4 C20 109.9(3)
C18 N4 C17 111.0(3)
C20 N4 C17 109.1(2)
C18 N4 Co2 102.45(19)
C20 N4 Co2 112.5(2)
C17 N4 Co2 111.74(19)
C23 N5 C22 109.0(2)
C23 N5 C19 111.7(3)
C22 N5 C19 109.2(2)
C23 N5 Co2 110.7(2)
C22 N5 Co2 113.27(19)
C19 N5 Co2 102.90(19)
N2 C10 C9 112.1(3)
N2 C10 H10A 109.2
C9 C10 H10A 109.2
N2 C10 H10B 109.2
C9 C10 H10B 109.2
H10A C10 H10B 107.9
C10 C9 C8 116.8(3)
C10 C9 H9A 108.1
C8 C9 H9A 108.1
C10 C9 H9B 108.1
C8 C9 H9B 108.1
H9A C9 H9B 107.3
N1 C8 C9 112.1(3)
N1 C8 H8A 109.2
C9 C8 H8A 109.2
N1 C8 H8B 109.2
C9 C8 H8B 109.2
H8A C8 H8B 107.9
N1 C6 C7 110.4(3)
N1 C6 H6A 109.6
C7 C6 H6A 109.6
N1 C6 H6B 109.6
C7 C6 H6B 109.6
H6A C6 H6B 108.1
N2 C7 C6 110.3(2)
N2 C7 H7A 109.6
C6 C7 H7A 109.6
N2 C7 H7B 109.6
C6 C7 H7B 109.6
H7A C7 H7B 108.1
C4 C5 N1 111.4(3)
C4 C5 H5A 109.3
N1 C5 H5A 109.3
C4 C5 H5B 109.3
N1 C5 H5B 109.3
H5A C5 H5B 108.0
C5 C4 S1 108.4(2)
C5 C4 H4A 110.0
S1 C4 H4A 110.0
C5 C4 H4B 110.0
S1 C4 H4B 110.0
H4A C4 H4B 108.4
N2 C11 C12 111.1(3)
N2 C11 H11A 109.4
C12 C11 H11A 109.4
N2 C11 H11B 109.4
C12 C11 H11B 109.4
H11A C11 H11B 108.0
C11 C12 S2 108.0(2)
C11 C12 H12A 110.1
S2 C12 H12A 110.1
C11 C12 H12B 110.1
S2 C12 H12B 110.1
H12A C12 H12B 108.4
O3 C3 Mn1 179.4(3)
O1 C1 Mn1 175.9(3)
O2 C2 Mn1 176.8(3)
O6 C14 Mn2 178.3(3)
O5 C13 Mn2 177.8(3)
N4 C18 C19 110.7(2)
N4 C18 H18A 109.5
C19 C18 H18A 109.5
N4 C18 H18B 109.5
C19 C18 H18B 109.5
H18A C18 H18B 108.1
N5 C19 C18 109.7(2)
N5 C19 H19A 109.7
C18 C19 H19A 109.7
N5 C19 H19B 109.7
C18 C19 H19B 109.7
H19A C19 H19B 108.2
N5 C23 C24 111.5(3)
N5 C23 H23A 109.3
C24 C23 H23A 109.3
N5 C23 H23B 109.3
C24 C23 H23B 109.3
H23A C23 H23B 108.0
C23 C24 S4 108.6(2)
C23 C24 H24A 110.0
S4 C24 H24A 110.0
C23 C24 H24B 110.0
S4 C24 H24B 110.0
H24A C24 H24B 108.3
N5 C22 C21 112.5(3)
N5 C22 H22A 109.1
C21 C22 H22A 109.1
N5 C22 H22B 109.1
C21 C22 H22B 109.1
H22A C22 H22B 107.8
C22 C21 C20 115.9(3)
C22 C21 H21A 108.3
C20 C21 H21A 108.3
C22 C21 H21B 108.3
C20 C21 H21B 108.3
H21A C21 H21B 107.4
N4 C20 C21 112.1(3)
N4 C20 H20A 109.2
C21 C20 H20A 109.2
N4 C20 H20B 109.2
C21 C20 H20B 109.2
H20A C20 H20B 107.9
N4 C17 C16 111.7(3)
N4 C17 H17A 109.3
C16 C17 H17A 109.3
N4 C17 H17B 109.3
C16 C17 H17B 109.3
H17A C17 H17B 107.9
C17 C16 S3 108.4(2)
C17 C16 H16A 110.0
S3 C16 H16A 110.0
C17 C16 H16B 110.0
S3 C16 H16B 110.0
H16A C16 H16B 108.4
O7 C15 Mn2 177.4(3)

loop_
_geom_bond_atom_site_label_1
_geom_bond_atom_site_label_2
_geom_bond_distance
Br1 Mn1 2.5300(7)
Br2 Mn2 2.5447(7)
Mn1 C1 1.793(4)
Mn1 C3 1.813(3)
Mn1 C2 1.813(4)
Mn1 S2 2.3959(9)
Mn1 S1 2.4117(10)
Co1 N3 1.781(3)
Co1 N2 1.982(3)
Co1 N1 1.994(3)
Co1 S2 2.2025(9)
Co1 S1 2.2098(9)
Mn2 C13 1.797(4)
Mn2 C15 1.812(4)
Mn2 C14 1.818(3)
Mn2 S3 2.4162(9)
Mn2 S4 2.4189(9)
Co2 N6 1.785(3)
Co2 N5 1.988(3)
Co2 N4 1.991(3)
Co2 S3 2.2064(9)
Co2 S4 2.2193(9)
S1 C4 1.838(3)
S2 C12 1.833(3)
S3 C16 1.838(3)
S4 C24 1.838(3)
O4 N3 1.166(4)
O3 C3 1.137(4)
O1 C1 1.135(4)
O6 C14 1.143(4)
O5 C13 1.140(4)
N6 O8 1.167(4)
O7 C15 1.143(4)
N2 C10 1.496(4)
N2 C11 1.504(4)
N2 C7 1.508(4)
N1 C8 1.495(4)
N1 C6 1.498(4)
N1 C5 1.503(4)
O2 C2 1.143(4)
N4 C18 1.497(4)
N4 C20 1.500(4)
N4 C17 1.503(4)
N5 C23 1.497(4)
N5 C22 1.504(4)
N5 C19 1.498(4)
C10 C9 1.529(5)
C10 H10A 0.9900
C10 H10B 0.9900
C9 C8 1.526(5)
C9 H9A 0.9900
C9 H9B 0.9900
C8 H8A 0.9900
C8 H8B 0.9900
C6 C7 1.552(5)
C6 H6A 0.9900
C6 H6B 0.9900
C7 H7A 0.9900
C7 H7B 0.9900
C5 C4 1.509(5)
C5 H5A 0.9900
C5 H5B 0.9900
C4 H4A 0.9900
C4 H4B 0.9900
C11 C12 1.520(5)
C11 H11A 0.9900
C11 H11B 0.9900
C12 H12A 0.9900
C12 H12B 0.9900
C18 C19 1.548(5)
C18 H18A 0.9900
C18 H18B 0.9900
C19 H19A 0.9900
C19 H19B 0.9900
C23 C24 1.512(5)
C23 H23A 0.9900
C23 H23B 0.9900
C24 H24A 0.9900
C24 H24B 0.9900
C22 C21 1.517(5)
C22 H22A 0.9900
C22 H22B 0.9900
C21 C20 1.530(5)
C21 H21A 0.9900
C21 H21B 0.9900
C20 H20A 0.9900
C20 H20B 0.9900
C17 C16 1.517(5)
C17 H17A 0.9900
C17 H17B 0.9900
C16 H16A 0.9900
C16 H16B 0.9900

loop_
_geom_torsion_atom_site_label_1
_geom_torsion_atom_site_label_2
_geom_torsion_atom_site_label_3
_geom_torsion_atom_site_label_4
_geom_torsion
N5 Co2 N6 O8 140.9(3)
N4 Co2 N6 O8 -136.4(3)
S3 Co2 N6 O8 -43.0(3)
S4 Co2 N6 O8 47.2(3)
N2 Co1 N3 O4 132.7(3)
N1 Co1 N3 O4 -143.8(3)
S2 Co1 N3 O4 39.4(3)
S1 Co1 N3 O4 -50.2(3)
C11 N2 C10 C9 -166.7(3)
C7 N2 C10 C9 -44.6(3)
Co1 N2 C10 C9 68.6(3)
N2 C10 C9 C8 -48.8(4)
C6 N1 C8 C9 45.8(4)
C5 N1 C8 C9 168.7(3)
Co1 N1 C8 C9 -67.4(3)
C10 C9 C8 N1 48.3(4)
C8 N1 C6 C7 -82.6(3)
C5 N1 C6 C7 156.1(3)
Co1 N1 C6 C7 37.5(3)
C10 N2 C7 C6 82.4(3)
C11 N2 C7 C6 -156.7(3)
Co1 N2 C7 C6 -37.3(3)
N1 C6 C7 N2 -0.3(4)
C8 N1 C5 C4 163.8(3)
C6 N1 C5 C4 -74.8(3)
Co1 N1 C5 C4 38.6(3)
N1 C5 C4 S1 -54.0(3)
Co1 S1 C4 C5 39.9(2)
Mn1 S1 C4 C5 132.1(2)
C10 N2 C11 C12 -162.8(3)
C7 N2 C11 C12 76.0(3)
Co1 N2 C11 C12 -37.6(3)
N2 C11 C12 S2 53.0(3)
Co1 S2 C12 C11 -40.1(2)
Mn1 S2 C12 C11 -133.0(2)
C20 N4 C18 C19 -82.4(3)
C17 N4 C18 C19 156.8(3)
Co2 N4 C18 C19 37.4(3)
C23 N5 C19 C18 -156.7(3)
C22 N5 C19 C18 82.6(3)
Co2 N5 C19 C18 -38.0(3)
N4 C18 C19 N5 0.3(4)
C22 N5 C23 C24 -164.4(3)
C19 N5 C23 C24 74.9(3)
Co2 N5 C23 C24 -39.1(3)
N5 C23 C24 S4 54.1(3)
Co2 S4 C24 C23 -39.2(2)
Mn2 S4 C24 C23 -131.0(2)
C23 N5 C22 C21 -168.2(3)
C19 N5 C22 C21 -45.9(3)
Co2 N5 C22 C21 68.1(3)
N5 C22 C21 C20 -48.6(4)
C18 N4 C20 C21 43.8(4)
C17 N4 C20 C21 165.7(3)
Co2 N4 C20 C21 -69.7(3)
C22 C21 C20 N4 49.6(4)
C18 N4 C17 C16 -77.7(3)
C20 N4 C17 C16 161.0(3)
Co2 N4 C17 C16 36.0(3)
N4 C17 C16 S3 -51.9(3)
Co2 S3 C16 C17 39.7(2)
Mn2 S3 C16 C17 131.9(2)
